data_4104206
loop_
_publ_author_name
'S\'ebastien Ulrich'
'Jean-Marie Lehn'

_publ_section_title
;
 Adaptation to Shape Switching by Component Selection in a Constitutional
 Dynamic System
;
_journal_name_full 'Journal of the American Chemical Society'
_journal_page_first 5546
_journal_page_last 5559
_journal_paper_doi 10.1021/ja809828g
_journal_volume 131
_journal_year 2009
_chemical_formula_moiety 'C19 H22 F3 Hg N6 O4 S, C F3 O3 S'
_chemical_formula_sum 'C20 H22 F6 Hg N6 O7 S2'
_chemical_formula_weight 837.15
_chemical_name_systematic
;
 ?
;
_space_group_IT_number 14
_symmetry_cell_setting monoclinic
_symmetry_space_group_name_Hall '-P 2ybc'
_symmetry_space_group_name_H-M 'P 1 21/c 1'
_atom_sites_solution_hydrogens geom
_atom_sites_solution_primary direct
_atom_sites_solution_secondary difmap
_audit_creation_method SHELXL-97
_cell_angle_alpha 90.00
_cell_angle_beta 124.338(2)
_cell_angle_gamma 90.00
_cell_formula_units_Z 4
_cell_length_a 8.9199(3)
_cell_length_b 25.1224(11)
_cell_length_c 14.8664(4)
_cell_measurement_reflns_used 28622
_cell_measurement_temperature 173(2)
_cell_measurement_theta_max 27.485
_cell_measurement_theta_min 0.998
_cell_volume 2750.82(18)
_computing_cell_refinement 'Denzo (Nonius B.V., 1998)'
_computing_data_collection 'Collect (Nonius B.V., 1998)'
_computing_data_reduction 'Denzo (Nonius B.V., 1998)'
_computing_molecular_graphics 'PLATON 98 (Spek, 1998)'
_computing_publication_material 'SHELXL-97 (Sheldrick, 1997)'
_computing_structure_refinement 'SHELXL-97 (Sheldrick, 1997)'
_computing_structure_solution 'SHELXS-97 (Sheldrick, 1997)'
_diffrn_ambient_temperature 173(2)
_diffrn_measured_fraction_theta_full 0.992
_diffrn_measured_fraction_theta_max 0.992
_diffrn_measurement_device_type KappaCCD
_diffrn_measurement_method 'phi and omega scans'
_diffrn_radiation_monochromator graphite
_diffrn_radiation_source 'fine-focus sealed tube'
_diffrn_radiation_type MoK\a
_diffrn_radiation_wavelength 0.71073
_diffrn_reflns_av_R_equivalents 0.0572
_diffrn_reflns_av_sigmaI/netI 0.0782
_diffrn_reflns_limit_h_max 11
_diffrn_reflns_limit_h_min -8
_diffrn_reflns_limit_k_max 32
_diffrn_reflns_limit_k_min -30
_diffrn_reflns_limit_l_max 14
_diffrn_reflns_limit_l_min -19
_diffrn_reflns_number 16479
_diffrn_reflns_theta_full 27.49
_diffrn_reflns_theta_max 27.49
_diffrn_reflns_theta_min 1.62
_exptl_absorpt_coefficient_mu 5.840
_exptl_absorpt_correction_T_max 0.32779
_exptl_absorpt_correction_T_min 0.27305
_exptl_absorpt_correction_type multi-scan
_exptl_absorpt_process_details 'MULscanABS in PLATON (Spek, 2003)'
_exptl_crystal_colour yellow
_exptl_crystal_density_diffrn 2.021
_exptl_crystal_density_method 'not measured'
_exptl_crystal_description prism
_exptl_crystal_F_000 1624
_exptl_crystal_size_max 0.30
_exptl_crystal_size_mid 0.20
_exptl_crystal_size_min 0.10
_refine_diff_density_max 2.215
_refine_diff_density_min -2.466
_refine_diff_density_rms 0.248
_refine_ls_extinction_method none
_refine_ls_goodness_of_fit_ref 1.034
_refine_ls_hydrogen_treatment constr
_refine_ls_matrix_type full
_refine_ls_number_parameters 380
_refine_ls_number_reflns 6273
_refine_ls_number_restraints 0
_refine_ls_restrained_S_all 1.034
_refine_ls_R_factor_all 0.0955
_refine_ls_R_factor_gt 0.0456
_refine_ls_shift/su_max 0.000
_refine_ls_shift/su_mean 0.000
_refine_ls_structure_factor_coef Fsqd
_refine_ls_weighting_details 'calc w=1/[\s^2^(Fo^2^)+(0.0760P)^2^+0.0000P] where P=(Fo^2^+2Fc^2^)/3'
_refine_ls_weighting_scheme calc
_refine_ls_wR_factor_gt 0.1066
_refine_ls_wR_factor_ref 0.1439
_reflns_number_gt 3960
_reflns_number_total 6273
_reflns_threshold_expression I>2sigma(I)
_cod_data_source_file ja809828g_si_003.cif
_cod_data_source_block ulrich13
_cod_original_cell_volume 2750.82(17)
_cod_original_sg_symbol_H-M 'P 21/c'
_cod_database_code 4104206

loop_
_symmetry_equiv_pos_as_xyz
'x, y, z'
'-x, y+1/2, -z+1/2'
'-x, -y, -z'
'x, -y-1/2, z-1/2'

loop_
_atom_site_label
_atom_site_type_symbol
_atom_site_fract_x
_atom_site_fract_y
_atom_site_fract_z
_atom_site_U_iso_or_equiv
_atom_site_adp_type
_atom_site_occupancy
_atom_site_symmetry_multiplicity
_atom_site_calc_flag
_atom_site_refinement_flags
C1 C 0.0407(11) -0.2847(3) 0.2446(6) 0.0392(18) Uani 1 1 d .
C2 C -0.0745(13) -0.3290(4) 0.2057(7) 0.050(2) Uani 1 1 d .
H2 H -0.0295 -0.3637 0.2085 0.060 Uiso 1 1 calc R
C3 C -0.2553(14) -0.3206(5) 0.1631(7) 0.062(3) Uani 1 1 d .
H3 H -0.3353 -0.3502 0.1397 0.075 Uiso 1 1 calc R
C4 C -0.3228(12) -0.2693(4) 0.1539(7) 0.058(3) Uani 1 1 d .
H4 H -0.4480 -0.2635 0.1234 0.069 Uiso 1 1 calc R
C5 C -0.2028(11) -0.2275(4) 0.1902(6) 0.049(2) Uani 1 1 d .
C6 C -0.2669(13) -0.1719(4) 0.1776(8) 0.055(2) Uani 1 1 d .
H6 H -0.3929 -0.1648 0.1419 0.066 Uiso 1 1 calc R
C7 C -0.2300(15) -0.0770(5) 0.1840(10) 0.082(4) Uani 1 1 d .
H7A H -0.3610 -0.0785 0.1248 0.098 Uiso 1 1 calc R
H7B H -0.2171 -0.0597 0.2479 0.098 Uiso 1 1 calc R
C8 C -0.1317(15) -0.0446(4) 0.1472(8) 0.071(3) Uani 1 1 d .
H8A H -0.0701 -0.0691 0.1259 0.085 Uiso 1 1 calc R
H8B H -0.2222 -0.0240 0.0816 0.085 Uiso 1 1 calc R
C9 C 0.0033(15) -0.0075(5) 0.2294(9) 0.082(3) Uani 1 1 d .
H9A H -0.0621 0.0224 0.2361 0.099 Uiso 1 1 calc R
H9B H 0.0739 0.0074 0.2025 0.099 Uiso 1 1 calc R
C10 C 0.1331(15) -0.0299(4) 0.3399(10) 0.083(3) Uani 1 1 d .
H10A H 0.0634 -0.0440 0.3681 0.100 Uiso 1 1 calc R
H10B H 0.2111 -0.0007 0.3889 0.100 Uiso 1 1 calc R
C11 C 0.4185(13) -0.0633(3) 0.3824(7) 0.054(2) Uani 1 1 d .
H11 H 0.4615 -0.0277 0.4016 0.064 Uiso 1 1 calc R
C12 C 0.5443(12) -0.1061(4) 0.3968(7) 0.048(2) Uani 1 1 d .
C13 C 0.7252(12) -0.0949(4) 0.4351(7) 0.050(2) Uani 1 1 d .
H13 H 0.7714 -0.0596 0.4509 0.060 Uiso 1 1 calc R
C14 C 0.8319(12) -0.1375(4) 0.4485(7) 0.058(2) Uani 1 1 d .
H14 H 0.9547 -0.1314 0.4735 0.069 Uiso 1 1 calc R
C15 C 0.7681(11) -0.1882(4) 0.4272(7) 0.052(2) Uani 1 1 d .
H15 H 0.8448 -0.2173 0.4385 0.063 Uiso 1 1 calc R
C16 C 0.5854(10) -0.1962(3) 0.3881(6) 0.0397(19) Uani 1 1 d .
C17 C 0.6070(13) -0.2954(4) 0.3811(8) 0.064(3) Uani 1 1 d .
H17A H 0.5898 -0.3206 0.4250 0.096 Uiso 1 1 calc R
H17B H 0.7363 -0.2870 0.4189 0.096 Uiso 1 1 calc R
H17C H 0.5630 -0.3115 0.3102 0.096 Uiso 1 1 calc R
C18 C 0.2353(11) -0.2904(3) 0.2906(6) 0.0429(19) Uani 1 1 d .
H18 H 0.2888 -0.3240 0.2968 0.051 Uiso 1 1 calc R
C19 C 0.1673(16) -0.1143(4) -0.0027(9) 0.068(3) Uani 1 1 d .
C20 C 0.4960(15) -0.0521(4) 0.7952(9) 0.072(3) Uani 1 1 d .
F1 F 0.2695(8) -0.1194(3) -0.0422(5) 0.090(2) Uani 1 1 d .
F2 F 0.0035(10) -0.0988(3) -0.0850(5) 0.094(2) Uani 1 1 d .
F3 F 0.2388(12) -0.0779(3) 0.0697(7) 0.127(3) Uani 1 1 d .
F4 F 0.5354(11) -0.0013(2) 0.8053(6) 0.113(3) Uani 1 1 d .
F5 F 0.4202(12) -0.0622(3) 0.8471(6) 0.118(3) Uani 1 1 d .
F6 F 0.6467(9) -0.0797(3) 0.8464(6) 0.112(3) Uani 1 1 d .
Hg1 Hg 0.16259(4) -0.161255(13) 0.30030(2) 0.04014(13) Uani 1 1 d .
N1 N -0.0236(9) -0.2357(3) 0.2364(5) 0.0424(16) Uani 1 1 d .
N2 N -0.1540(10) -0.1334(4) 0.2143(6) 0.056(2) Uani 1 1 d .
N3 N 0.2531(11) -0.0736(3) 0.3447(6) 0.0535(19) Uani 1 1 d .
N4 N 0.4789(9) -0.1552(3) 0.3758(5) 0.0414(16) Uani 1 1 d .
N5 N 0.5061(9) -0.2472(3) 0.3651(5) 0.0446(17) Uani 1 1 d .
N6 N 0.3276(9) -0.2480(3) 0.3216(5) 0.0414(16) Uani 1 1 d .
O1 O 0.0458(8) -0.1635(2) 0.0934(5) 0.0546(16) Uani 1 1 d .
O2 O 0.3393(8) -0.1896(3) 0.1333(5) 0.074(2) Uani 1 1 d .
O3 O 0.0652(8) -0.2125(2) -0.0388(4) 0.0541(15) Uani 1 1 d .
O4 O 0.3180(11) -0.1257(3) 0.6562(5) 0.078(2) Uani 1 1 d .
O5 O 0.4617(13) -0.0606(3) 0.6133(7) 0.102(3) Uani 1 1 d .
O6 O 0.1984(12) -0.0367(4) 0.6115(7) 0.118(3) Uani 1 1 d .
O7 O 0.2293(9) -0.1890(2) 0.4802(5) 0.0609(17) Uani 1 1 d .
S1 S 0.1541(3) -0.17714(9) 0.05330(16) 0.0438(5) Uani 1 1 d .
S2 S 0.3504(4) -0.07043(10) 0.6521(2) 0.0646(7) Uani 1 1 d .
H1W H 0.2296 -0.2207 0.5039 0.050 Uiso 1 1 d .
H2W H 0.3177 -0.1725 0.5358 0.050 Uiso 1 1 d .

loop_
_atom_site_aniso_label
_atom_site_aniso_U_11
_atom_site_aniso_U_22
_atom_site_aniso_U_33
_atom_site_aniso_U_23
_atom_site_aniso_U_13
_atom_site_aniso_U_12
C1 0.041(5) 0.046(5) 0.029(4) -0.004(4) 0.018(4) -0.006(4)
C2 0.055(6) 0.053(6) 0.044(5) -0.010(4) 0.030(4) -0.009(4)
C3 0.060(6) 0.077(8) 0.049(5) -0.024(5) 0.029(5) -0.042(6)
C4 0.043(5) 0.071(7) 0.056(5) -0.012(5) 0.026(5) -0.018(5)
C5 0.045(5) 0.060(6) 0.040(5) -0.002(4) 0.024(4) -0.007(4)
C6 0.040(5) 0.069(7) 0.061(6) -0.002(5) 0.031(5) -0.004(5)
C7 0.055(6) 0.081(9) 0.113(9) 0.000(7) 0.049(7) 0.024(6)
C8 0.096(8) 0.045(6) 0.058(6) 0.009(5) 0.034(6) 0.016(6)
C9 0.079(8) 0.068(8) 0.105(9) 0.030(7) 0.055(7) 0.023(6)
C10 0.079(8) 0.049(7) 0.119(10) -0.005(6) 0.055(8) 0.002(6)
C11 0.063(6) 0.023(4) 0.073(6) -0.001(4) 0.037(5) -0.004(4)
C12 0.051(5) 0.044(5) 0.049(5) 0.001(4) 0.028(4) -0.001(4)
C13 0.044(5) 0.043(5) 0.067(6) -0.009(4) 0.033(5) -0.011(4)
C14 0.040(5) 0.067(7) 0.069(6) -0.012(5) 0.033(5) -0.012(5)
C15 0.042(5) 0.060(6) 0.052(5) -0.002(5) 0.026(4) 0.001(5)
C16 0.038(5) 0.045(5) 0.034(4) -0.006(4) 0.019(4) 0.002(4)
C17 0.057(6) 0.044(6) 0.083(7) -0.007(5) 0.036(5) 0.010(5)
C18 0.051(5) 0.034(5) 0.040(4) -0.001(4) 0.023(4) 0.003(4)
C19 0.082(8) 0.056(7) 0.068(7) -0.011(6) 0.043(6) -0.022(6)
C20 0.065(7) 0.057(7) 0.076(7) -0.021(6) 0.030(6) -0.014(6)
F1 0.100(5) 0.102(5) 0.099(5) 0.003(4) 0.075(4) -0.026(4)
F2 0.105(5) 0.074(4) 0.100(5) 0.041(4) 0.056(4) 0.028(4)
F3 0.187(9) 0.077(5) 0.136(6) -0.057(5) 0.103(6) -0.072(5)
F4 0.141(6) 0.049(4) 0.134(6) -0.042(4) 0.069(5) -0.032(4)
F5 0.155(7) 0.127(7) 0.099(5) -0.031(5) 0.088(5) -0.023(6)
F6 0.066(5) 0.115(6) 0.101(5) -0.019(5) 0.013(4) 0.003(4)
Hg1 0.03693(19) 0.0375(2) 0.0431(2) 0.00115(14) 0.02082(15) 0.00045(14)
N1 0.038(4) 0.050(4) 0.042(4) -0.003(3) 0.024(3) -0.008(3)
N2 0.049(5) 0.064(6) 0.058(5) 0.001(4) 0.032(4) 0.005(4)
N3 0.056(5) 0.028(4) 0.070(5) 0.003(3) 0.031(4) 0.008(3)
N4 0.043(4) 0.038(4) 0.044(4) -0.006(3) 0.025(3) -0.005(3)
N5 0.040(4) 0.035(4) 0.054(4) -0.003(3) 0.024(3) 0.005(3)
N6 0.044(4) 0.042(4) 0.035(3) -0.002(3) 0.020(3) -0.002(3)
O1 0.048(4) 0.072(5) 0.050(3) 0.000(3) 0.031(3) 0.004(3)
O2 0.043(4) 0.114(6) 0.054(4) 0.009(4) 0.021(3) 0.013(4)
O3 0.065(4) 0.045(4) 0.048(3) -0.003(3) 0.029(3) -0.001(3)
O4 0.115(6) 0.044(4) 0.058(4) -0.002(3) 0.039(4) -0.029(4)
O5 0.177(9) 0.058(5) 0.113(6) -0.009(5) 0.107(7) -0.017(5)
O6 0.091(7) 0.098(7) 0.112(7) 0.029(6) 0.025(5) 0.025(6)
O7 0.086(5) 0.043(4) 0.054(4) -0.002(3) 0.039(4) -0.011(3)
S1 0.0419(12) 0.0503(13) 0.0423(11) 0.0006(10) 0.0255(10) 0.0030(10)
S2 0.0753(18) 0.0411(14) 0.0630(15) 0.0019(12) 0.0304(14) -0.0079(13)

loop_
_atom_type_symbol
_atom_type_description
_atom_type_scat_dispersion_real
_atom_type_scat_dispersion_imag
_atom_type_scat_source
C C 0.0033 0.0016 'International Tables Vol C Tables 4.2.6.8 and 6.1.1.4'
H H 0.0000 0.0000 'International Tables Vol C Tables 4.2.6.8 and 6.1.1.4'
F F 0.0171 0.0103 'International Tables Vol C Tables 4.2.6.8 and 6.1.1.4'
Hg Hg -2.3894 9.2266 'International Tables Vol C Tables 4.2.6.8 and 6.1.1.4'
N N 0.0061 0.0033 'International Tables Vol C Tables 4.2.6.8 and 6.1.1.4'
O O 0.0106 0.0060 'International Tables Vol C Tables 4.2.6.8 and 6.1.1.4'
S S 0.1246 0.1234 'International Tables Vol C Tables 4.2.6.8 and 6.1.1.4'

loop_
_geom_angle_atom_site_label_1
_geom_angle_atom_site_label_2
_geom_angle_atom_site_label_3
_geom_angle
N1 C1 C2 121.2(8)
N1 C1 C18 117.7(7)
C2 C1 C18 121.0(8)
C3 C2 C1 117.8(9)
C3 C2 H2 121.1
C1 C2 H2 121.1
C2 C3 C4 121.0(8)
C2 C3 H3 119.5
C4 C3 H3 119.5
C5 C4 C3 118.0(9)
C5 C4 H4 121.0
C3 C4 H4 121.0
N1 C5 C4 121.3(9)
N1 C5 C6 118.0(8)
C4 C5 C6 120.8(9)
N2 C6 C5 120.4(8)
N2 C6 H6 119.8
C5 C6 H6 119.8
C8 C7 N2 110.9(8)
C8 C7 H7A 109.5
N2 C7 H7A 109.5
C8 C7 H7B 109.5
N2 C7 H7B 109.5
H7A C7 H7B 108.1
C9 C8 C7 114.3(9)
C9 C8 H8A 108.7
C7 C8 H8A 108.7
C9 C8 H8B 108.7
C7 C8 H8B 108.7
H8A C8 H8B 107.6
C8 C9 C10 116.3(10)
C8 C9 H9A 108.2
C10 C9 H9A 108.2
C8 C9 H9B 108.2
C10 C9 H9B 108.2
H9A C9 H9B 107.4
C9 C10 N3 114.7(10)
C9 C10 H10A 108.6
N3 C10 H10A 108.6
C9 C10 H10B 108.6
N3 C10 H10B 108.6
H10A C10 H10B 107.6
N3 C11 C12 120.8(8)
N3 C11 H11 119.6
C12 C11 H11 119.6
N4 C12 C13 122.3(8)
N4 C12 C11 116.4(8)
C13 C12 C11 121.2(8)
C14 C13 C12 116.6(8)
C14 C13 H13 121.7
C12 C13 H13 121.7
C15 C14 C13 122.3(8)
C15 C14 H14 118.9
C13 C14 H14 118.9
C14 C15 C16 117.9(9)
C14 C15 H15 121.0
C16 C15 H15 121.0
N4 C16 C15 120.9(8)
N4 C16 N5 116.4(7)
C15 C16 N5 122.6(8)
N5 C17 H17A 109.5
N5 C17 H17B 109.5
H17A C17 H17B 109.5
N5 C17 H17C 109.5
H17A C17 H17C 109.5
H17B C17 H17C 109.5
N6 C18 C1 116.4(7)
N6 C18 H18 121.8
C1 C18 H18 121.8
F3 C19 F2 109.4(10)
F3 C19 F1 107.4(9)
F2 C19 F1 107.0(9)
F3 C19 S1 111.5(8)
F2 C19 S1 110.8(7)
F1 C19 S1 110.7(8)
F5 C20 F6 105.0(11)
F5 C20 F4 108.4(10)
F6 C20 F4 109.1(9)
F5 C20 S2 112.1(8)
F6 C20 S2 111.6(8)
F4 C20 S2 110.4(9)
N3 Hg1 N1 160.0(3)
N3 Hg1 N4 71.0(2)
N1 Hg1 N4 129.0(2)
N3 Hg1 N2 89.5(3)
N1 Hg1 N2 70.7(3)
N4 Hg1 N2 159.5(3)
N3 Hg1 O7 97.3(2)
N1 Hg1 O7 84.0(2)
N4 Hg1 O7 90.6(2)
N2 Hg1 O7 98.5(2)
N3 Hg1 N6 134.1(2)
N1 Hg1 N6 65.9(2)
N4 Hg1 N6 63.1(2)
N2 Hg1 N6 136.3(3)
O7 Hg1 N6 81.7(2)
N3 Hg1 O1 101.4(2)
N1 Hg1 O1 77.55(19)
N4 Hg1 O1 97.7(2)
N2 Hg1 O1 79.4(2)
O7 Hg1 O1 161.13(19)
N6 Hg1 O1 86.98(18)
C1 N1 C5 120.7(7)
C1 N1 Hg1 122.3(5)
C5 N1 Hg1 117.0(6)
C6 N2 C7 117.7(8)
C6 N2 Hg1 113.9(7)
C7 N2 Hg1 127.5(7)
C11 N3 C10 119.3(8)
C11 N3 Hg1 116.7(6)
C10 N3 Hg1 123.8(6)
C12 N4 C16 120.0(7)
C12 N4 Hg1 114.7(6)
C16 N4 Hg1 125.1(5)
N6 N5 C16 115.4(6)
N6 N5 C17 121.7(7)
C16 N5 C17 122.8(7)
C18 N6 N5 122.8(7)
C18 N6 Hg1 117.6(6)
N5 N6 Hg1 119.6(5)
S1 O1 Hg1 125.1(3)
Hg1 O7 H1W 129.5
Hg1 O7 H2W 115.6
H1W O7 H2W 105.0
O2 S1 O1 116.3(4)
O2 S1 O3 114.6(4)
O1 S1 O3 113.9(4)
O2 S1 C19 103.2(5)
O1 S1 C19 102.4(5)
O3 S1 C19 104.1(4)
O6 S2 O5 116.3(6)
O6 S2 O4 115.7(6)
O5 S2 O4 112.9(5)
O6 S2 C20 103.2(6)
O5 S2 C20 103.3(6)
O4 S2 C20 103.0(5)

loop_
_geom_bond_atom_site_label_1
_geom_bond_atom_site_label_2
_geom_bond_distance
C1 N1 1.335(10)
C1 C2 1.399(11)
C1 C18 1.470(11)
C2 C3 1.376(14)
C2 H2 0.9500
C3 C4 1.396(14)
C3 H3 0.9500
C4 C5 1.375(12)
C4 H4 0.9500
C5 N1 1.352(10)
C5 C6 1.482(13)
C6 N2 1.276(12)
C6 H6 0.9500
C7 C8 1.509(15)
C7 N2 1.524(14)
C7 H7A 0.9900
C7 H7B 0.9900
C8 C9 1.466(15)
C8 H8A 0.9900
C8 H8B 0.9900
C9 C10 1.486(15)
C9 H9A 0.9900
C9 H9B 0.9900
C10 N3 1.506(12)
C10 H10A 0.9900
C10 H10B 0.9900
C11 N3 1.274(11)
C11 C12 1.481(12)
C11 H11 0.9500
C12 N4 1.325(11)
C12 C13 1.404(12)
C13 C14 1.370(13)
C13 H13 0.9500
C14 C15 1.357(14)
C14 H14 0.9500
C15 C16 1.402(11)
C15 H15 0.9500
C16 N4 1.342(10)
C16 N5 1.407(11)
C17 N5 1.447(11)
C17 H17A 0.9800
C17 H17B 0.9800
C17 H17C 0.9800
C18 N6 1.263(10)
C18 H18 0.9500
C19 F3 1.277(11)
C19 F2 1.329(12)
C19 F1 1.340(11)
C19 S1 1.819(11)
C20 F5 1.306(13)
C20 F6 1.307(12)
C20 F4 1.311(12)
C20 S2 1.819(11)
Hg1 N3 2.311(7)
Hg1 N1 2.319(7)
Hg1 N4 2.382(7)
Hg1 N2 2.455(7)
Hg1 O7 2.489(6)
Hg1 N6 2.547(7)
Hg1 O1 2.634(6)
N5 N6 1.339(9)
O1 S1 1.434(6)
O2 S1 1.423(6)
O3 S1 1.438(6)
O4 S2 1.427(7)
O5 S2 1.424(8)
O6 S2 1.414(9)
O7 H1W 0.8692
O7 H2W 0.8605

loop_
_geom_hbond_atom_site_label_D
_geom_hbond_atom_site_label_H
_geom_hbond_atom_site_label_A
_geom_hbond_distance_DH
_geom_hbond_distance_HA
_geom_hbond_distance_DA
_geom_hbond_angle_DHA
_geom_hbond_site_symmetry_A
O7 H1W O3 0.87 2.08 2.806(8) 140.8 4_556
O7 H1W S1 0.87 2.85 3.710(6) 168.6 4_556
O7 H2W O4 0.86 2.14 2.768(9) 129.5 .
O7 H2W S2 0.86 3.01 3.669(7) 134.5 .

loop_
_geom_torsion_atom_site_label_1
_geom_torsion_atom_site_label_2
_geom_torsion_atom_site_label_3
_geom_torsion_atom_site_label_4
_geom_torsion
N1 C1 C2 C3 -2.9(12)
C18 C1 C2 C3 -179.6(7)
C1 C2 C3 C4 3.3(13)
C2 C3 C4 C5 -1.1(13)
C3 C4 C5 N1 -1.8(12)
C3 C4 C5 C6 176.8(8)
N1 C5 C6 N2 -3.3(12)
C4 C5 C6 N2 178.0(8)
N2 C7 C8 C9 -102.0(11)
C7 C8 C9 C10 48.8(14)
C8 C9 C10 N3 62.1(13)
N3 C11 C12 N4 -4.6(13)
N3 C11 C12 C13 178.0(8)
N4 C12 C13 C14 0.9(13)
C11 C12 C13 C14 178.1(8)
C12 C13 C14 C15 -0.7(14)
C13 C14 C15 C16 1.4(13)
C14 C15 C16 N4 -2.3(12)
C14 C15 C16 N5 -179.0(8)
N1 C1 C18 N6 1.8(10)
C2 C1 C18 N6 178.6(7)
C2 C1 N1 C5 0.1(11)
C18 C1 N1 C5 176.9(6)
C2 C1 N1 Hg1 179.8(5)
C18 C1 N1 Hg1 -3.3(9)
C4 C5 N1 C1 2.4(11)
C6 C5 N1 C1 -176.3(7)
C4 C5 N1 Hg1 -177.4(6)
C6 C5 N1 Hg1 3.9(9)
N3 Hg1 N1 C1 -176.0(6)
N4 Hg1 N1 C1 4.8(7)
N2 Hg1 N1 C1 177.8(6)
O7 Hg1 N1 C1 -81.1(6)
N6 Hg1 N1 C1 2.5(5)
O1 Hg1 N1 C1 94.8(6)
N3 Hg1 N1 C5 3.7(10)
N4 Hg1 N1 C5 -175.5(5)
N2 Hg1 N1 C5 -2.5(5)
O7 Hg1 N1 C5 98.7(5)
N6 Hg1 N1 C5 -177.8(6)
O1 Hg1 N1 C5 -85.5(5)
C5 C6 N2 C7 171.0(8)
C5 C6 N2 Hg1 1.0(11)
C8 C7 N2 C6 -133.4(9)
C8 C7 N2 Hg1 35.0(12)
N3 Hg1 N2 C6 -177.1(6)
N1 Hg1 N2 C6 0.7(6)
N4 Hg1 N2 C6 165.0(6)
O7 Hg1 N2 C6 -79.9(6)
N6 Hg1 N2 C6 6.9(8)
O1 Hg1 N2 C6 81.1(6)
N3 Hg1 N2 C7 14.0(8)
N1 Hg1 N2 C7 -168.1(8)
N4 Hg1 N2 C7 -3.8(11)
O7 Hg1 N2 C7 111.3(8)
N6 Hg1 N2 C7 -161.9(7)
O1 Hg1 N2 C7 -87.7(8)
C12 C11 N3 C10 175.0(8)
C12 C11 N3 Hg1 -0.2(11)
C9 C10 N3 C11 104.1(11)
C9 C10 N3 Hg1 -81.1(11)
N1 Hg1 N3 C11 -176.7(6)
N4 Hg1 N3 C11 2.6(6)
N2 Hg1 N3 C11 -170.8(7)
O7 Hg1 N3 C11 90.7(7)
N6 Hg1 N3 C11 5.2(8)
O1 Hg1 N3 C11 -91.7(7)
N1 Hg1 N3 C10 8.3(12)
N4 Hg1 N3 C10 -172.3(8)
N2 Hg1 N3 C10 14.2(8)
O7 Hg1 N3 C10 -84.3(8)
N6 Hg1 N3 C10 -169.7(7)
O1 Hg1 N3 C10 93.3(8)
C13 C12 N4 C16 -1.9(12)
C11 C12 N4 C16 -179.2(7)
C13 C12 N4 Hg1 -176.0(6)
C11 C12 N4 Hg1 6.7(10)
C15 C16 N4 C12 2.6(12)
N5 C16 N4 C12 179.5(7)
C15 C16 N4 Hg1 176.0(5)
N5 C16 N4 Hg1 -7.1(10)
N3 Hg1 N4 C12 -5.0(6)
N1 Hg1 N4 C12 174.7(5)
N2 Hg1 N4 C12 13.9(10)
O7 Hg1 N4 C12 -102.5(6)
N6 Hg1 N4 C12 177.1(6)
O1 Hg1 N4 C12 94.5(6)
N3 Hg1 N4 C16 -178.7(7)
N1 Hg1 N4 C16 1.0(7)
N2 Hg1 N4 C16 -159.8(6)
O7 Hg1 N4 C16 83.7(6)
N6 Hg1 N4 C16 3.3(6)
O1 Hg1 N4 C16 -79.3(6)
N4 C16 N5 N6 7.4(10)
C15 C16 N5 N6 -175.8(7)
N4 C16 N5 C17 -176.1(7)
C15 C16 N5 C17 0.8(12)
C1 C18 N6 N5 180.0(6)
C1 C18 N6 Hg1 0.4(9)
C16 N5 N6 C18 175.7(7)
C17 N5 N6 C18 -0.9(11)
C16 N5 N6 Hg1 -4.7(8)
C17 N5 N6 Hg1 178.7(6)
N3 Hg1 N6 C18 177.8(5)
N1 Hg1 N6 C18 -1.5(5)
N4 Hg1 N6 C18 -179.4(6)
N2 Hg1 N6 C18 -7.9(7)
O7 Hg1 N6 C18 85.7(6)
O1 Hg1 N6 C18 -79.2(6)
N3 Hg1 N6 N5 -1.8(7)
N1 Hg1 N6 N5 179.0(6)
N4 Hg1 N6 N5 1.0(5)
N2 Hg1 N6 N5 172.5(5)
O7 Hg1 N6 N5 -93.9(5)
O1 Hg1 N6 N5 101.2(5)
N3 Hg1 O1 S1 91.7(4)
N1 Hg1 O1 S1 -108.6(4)
N4 Hg1 O1 S1 19.7(4)
N2 Hg1 O1 S1 179.0(5)
O7 Hg1 O1 S1 -95.7(7)
N6 Hg1 O1 S1 -42.7(4)
Hg1 O1 S1 O2 -1.0(6)
Hg1 O1 S1 O3 135.6(4)
Hg1 O1 S1 C19 -112.6(5)
F3 C19 S1 O2 -62.1(9)
F2 C19 S1 O2 175.8(7)
F1 C19 S1 O2 57.3(8)
F3 C19 S1 O1 59.0(9)
F2 C19 S1 O1 -63.1(8)
F1 C19 S1 O1 178.4(7)
F3 C19 S1 O3 177.8(8)
F2 C19 S1 O3 55.8(8)
F1 C19 S1 O3 -62.7(8)
F5 C20 S2 O6 63.0(10)
F6 C20 S2 O6 -179.5(9)
F4 C20 S2 O6 -57.9(10)
F5 C20 S2 O5 -175.4(9)
F6 C20 S2 O5 -57.9(10)
F4 C20 S2 O5 63.7(10)
F5 C20 S2 O4 -57.7(10)
F6 C20 S2 O4 59.8(10)
F4 C20 S2 O4 -178.6(8)
